data_7229759
loop_
_publ_author_name
'Zhang, Xiao-Feng'
'Yan, Tong'
'Wang, Tao'
'Feng, Jing'
'Wang, Quan'
'Wang, Xiao'
'Du, Lin'
'Zhao, Qi-Hua'

_publ_section_title
;
 Single-crystal-to-single-crystal (SCSC) transformation and
 dissolution--recrystallization structural transformation (DRST) among
 three new copper(ii) coordination polymers
;
_journal_issue 5
_journal_name_full CrystEngComm
_journal_page_first 570
_journal_paper_doi 10.1039/C7CE01919J
_journal_volume 20
_journal_year 2018
_chemical_formula_sum 'C56 H45.01 Cu5 N4 O24'
_chemical_formula_weight 1475.72
_space_group_crystal_system monoclinic
_space_group_IT_number 15
_space_group_name_Hall '-C 2yc'
_space_group_name_H-M_alt 'C 1 2/c 1'
_symmetry_space_group_name_Hall '-C 2yc'
_symmetry_space_group_name_H-M 'C 1 2/c 1'
_atom_sites_solution_hydrogens mixed
_audit_creation_method SHELXL-2014/7
_audit_update_record
;
2017-07-31 deposited with the CCDC.
2017-12-15 downloaded from the CCDC.
;
_cell_angle_alpha 90
_cell_angle_beta 96.855(3)
_cell_angle_gamma 90
_cell_formula_units_Z 4
_cell_length_a 25.368(5)
_cell_length_b 16.900(3)
_cell_length_c 14.759(4)
_cell_measurement_reflns_used 1106
_cell_measurement_temperature 293(2)
_cell_measurement_theta_max 17.41
_cell_measurement_theta_min 2.71
_cell_volume 6282(2)
_computing_structure_refinement 'SHELXL-2014/7 (Sheldrick, 2014)'
_diffrn_ambient_temperature 293(2)
_diffrn_measured_fraction_theta_full 0.997
_diffrn_measured_fraction_theta_max 0.997
_diffrn_measurement_device_type 'CCD area detector'
_diffrn_measurement_method 'phi and omega scans'
_diffrn_radiation_type MoK\a
_diffrn_radiation_wavelength 0.71073
_diffrn_reflns_av_R_equivalents 0.1439
_diffrn_reflns_av_unetI/netI 0.1619
_diffrn_reflns_Laue_measured_fraction_full 0.997
_diffrn_reflns_Laue_measured_fraction_max 0.997
_diffrn_reflns_limit_h_max 30
_diffrn_reflns_limit_h_min -30
_diffrn_reflns_limit_k_max 20
_diffrn_reflns_limit_k_min -20
_diffrn_reflns_limit_l_max 9
_diffrn_reflns_limit_l_min -17
_diffrn_reflns_number 17409
_diffrn_reflns_point_group_measured_fraction_full 0.997
_diffrn_reflns_point_group_measured_fraction_max 0.997
_diffrn_reflns_theta_full 24.998
_diffrn_reflns_theta_max 24.998
_diffrn_reflns_theta_min 1.617
_exptl_absorpt_coefficient_mu 1.747
_exptl_crystal_colour GREEN
_exptl_crystal_density_diffrn 1.560
_exptl_crystal_description BLOCK
_exptl_crystal_F_000 2984
_refine_diff_density_max 0.819
_refine_diff_density_min -0.686
_refine_diff_density_rms 0.130
_refine_ls_extinction_method none
_refine_ls_goodness_of_fit_ref 0.943
_refine_ls_hydrogen_treatment mixed
_refine_ls_matrix_type full
_refine_ls_number_parameters 494
_refine_ls_number_reflns 5511
_refine_ls_number_restraints 763
_refine_ls_restrained_S_all 0.913
_refine_ls_R_factor_all 0.1950
_refine_ls_R_factor_gt 0.0777
_refine_ls_shift/su_max 0.000
_refine_ls_shift/su_mean 0.000
_refine_ls_structure_factor_coef Fsqd
_refine_ls_weighting_details 'w=1/[\s^2^(Fo^2^)+(0.1155P)^2^] where P=(Fo^2^+2Fc^2^)/3'
_refine_ls_weighting_scheme calc
_refine_ls_wR_factor_gt 0.1918
_refine_ls_wR_factor_ref 0.2358
_reflns_Friedel_coverage 0.000
_reflns_number_gt 2326
_reflns_number_total 5511
_reflns_threshold_expression 'I > 2\s(I)'
_cod_data_source_file c7ce01919j2.cif
_cod_data_source_block a
_cod_depositor_comments 'Adding full bibliography for 7229758--7229760.cif.'
_cod_database_code 7229759
_shelx_shelxl_version_number 2014/7
_shelx_space_group_comment
;
The symmetry employed for this shelxl refinement is uniquely defined
by the following loop, which should always be used as a source of
symmetry information in preference to the above space-group names.
They are only intended as comments.
;

loop_
_space_group_symop_operation_xyz
'x, y, z'
'-x, y, -z+1/2'
'x+1/2, y+1/2, z'
'-x+1/2, y+1/2, -z+1/2'
'-x, -y, -z'
'x, -y, z-1/2'
'-x+1/2, -y+1/2, -z'
'x+1/2, -y+1/2, z-1/2'

loop_
_atom_site_label
_atom_site_type_symbol
_atom_site_fract_x
_atom_site_fract_y
_atom_site_fract_z
_atom_site_U_iso_or_equiv
_atom_site_adp_type
_atom_site_occupancy
_atom_site_site_symmetry_order
_atom_site_calc_flag
_atom_site_refinement_flags_posn
_atom_site_refinement_flags_adp
_atom_site_refinement_flags_occupancy
_atom_site_disorder_assembly
_atom_site_disorder_group
Cu1 Cu 0.22876(6) 0.07254(6) 0.56319(8) 0.0523(5) Uani 1 1 d D . . . .
Cu2 Cu 0.2500 0.2500 0.5000 0.0440(5) Uani 1 2 d S . P A .
Cu3 Cu 0.13869(6) 0.20231(7) 0.56851(10) 0.0641(5) Uani 1 1 d . . . . .
O11 O 0.2153(3) 0.1857(3) 0.5851(4) 0.0390(17) Uani 1 1 d . . . . .
O2 O 0.2045(3) 0.2049(4) 0.3948(4) 0.055(2) Uani 1 1 d . . . . .
O1 O 0.1974(3) 0.0786(3) 0.4356(4) 0.058(2) Uani 1 1 d . . . . .
O6 O 0.2369(3) 0.5539(4) 0.8156(5) 0.068(2) Uani 1 1 d . . . . .
O7 O 0.2325(3) 0.6722(4) 0.7476(4) 0.064(2) Uani 1 1 d . . . . .
O5 O 0.0768(3) 0.0575(4) 0.0403(5) 0.071(2) Uani 1 1 d . . . . .
O4 O 0.1328(3) -0.0907(4) 0.0892(6) 0.065(2) Uani 1 1 d . . . . .
O3 O 0.0934(6) -0.1117(6) 0.2048(8) 0.161(6) Uani 1 1 d . . . . .
N1 N 0.2305(5) -0.0493(5) 0.5481(9) 0.048(3) Uani 0.520(9) 1 d DG U P A 1
C23 C 0.2521(5) -0.0995(7) 0.6173(7) 0.049(3) Uani 0.520(9) 1 d G U P A 1
H23 H 0.2639 -0.0792 0.6748 0.059 Uiso 0.520(9) 1 calc R U P A 1
C22 C 0.2562(6) -0.1801(6) 0.6007(8) 0.048(3) Uani 0.520(9) 1 d G U P A 1
H22 H 0.2707 -0.2137 0.6471 0.058 Uiso 0.520(9) 1 calc R U P A 1
C21 C 0.2386(6) -0.2105(5) 0.5149(9) 0.052(3) Uani 0.520(9) 1 d G U P A 1
C20 C 0.2169(6) -0.1603(8) 0.4457(7) 0.050(3) Uani 0.520(9) 1 d G U P A 1
H20 H 0.2052 -0.1806 0.3883 0.060 Uiso 0.520(9) 1 calc R U P A 1
C19 C 0.2129(6) -0.0797(7) 0.4623(8) 0.050(3) Uani 0.520(9) 1 d G U P A 1
H19 H 0.1984 -0.0461 0.4160 0.059 Uiso 0.520(9) 1 calc R U P A 1
N2 N 0.0817(3) 0.2016(5) 0.4620(6) 0.054(2) Uani 1 1 d . . . . .
C6 C 0.1477(4) 0.1748(6) 0.2255(6) 0.051(3) Uani 1 1 d . . . . .
H6 H 0.1586 0.2264 0.2388 0.062 Uiso 1 1 calc R U . . .
C26 C 0.0167(4) 0.1983(6) 0.2952(7) 0.054(3) Uani 1 1 d . . . . .
C3 C 0.1205(4) 0.0202(6) 0.1804(6) 0.048(3) Uani 1 1 d . . . . .
C1 C 0.1608(4) 0.1159(5) 0.2895(6) 0.048(3) Uani 1 1 d . . . . .
C16 C 0.2205(4) 0.6013(6) 0.7499(6) 0.049(3) Uani 1 1 d D . . . .
C10 C 0.1808(6) 0.5646(10) 0.6795(11) 0.052(3) Uani 0.493(7) 1 d DG U P B 1
C11 C 0.1869(7) 0.4857(10) 0.6559(13) 0.054(3) Uani 0.493(7) 1 d G U P B 1
H11A H 0.2160 0.4571 0.6825 0.064 Uiso 0.493(7) 1 calc R U P B 1
C12 C 0.1494(7) 0.4498(7) 0.5926(12) 0.059(3) Uani 0.493(7) 1 d DG U P B 1
C13 C 0.1059(6) 0.4926(8) 0.5529(10) 0.066(3) Uani 0.493(7) 1 d DG U P B 1
C14 C 0.0998(5) 0.5715(8) 0.5765(10) 0.063(3) Uani 0.493(7) 1 d G U P B 1
H14 H 0.0707 0.6001 0.5499 0.075 Uiso 0.493(7) 1 calc R U P B 1
C15 C 0.1373(7) 0.6074(6) 0.6398(10) 0.059(3) Uani 0.493(7) 1 d G U P B 1
H15 H 0.1332 0.6602 0.6556 0.071 Uiso 0.493(7) 1 calc R U P B 1
C7 C 0.1900(4) 0.1345(5) 0.3809(6) 0.037(2) Uani 1 1 d . . . . .
C2 C 0.1479(4) 0.0393(6) 0.2649(6) 0.047(3) Uani 1 1 d . . . . .
H2 H 0.1579 -0.0012 0.3061 0.056 Uiso 1 1 calc R U . . .
C8 C 0.1144(5) -0.0653(7) 0.1528(9) 0.065(4) Uani 1 1 d . . . . .
C28 C 0.0614(4) 0.1347(7) 0.4254(7) 0.057(3) Uani 1 1 d . . . . .
H28 H 0.0693 0.0877 0.4569 0.068 Uiso 1 1 calc R U . . .
C4 C 0.1058(4) 0.0812(6) 0.1197(7) 0.050(3) Uani 1 1 d . . . . .
C27 C 0.0298(4) 0.1313(6) 0.3446(7) 0.052(3) Uani 1 1 d . . . . .
H27 H 0.0169 0.0827 0.3224 0.063 Uiso 1 1 calc R U . . .
C5 C 0.1188(4) 0.1584(6) 0.1424(7) 0.059(3) Uani 1 1 d . . . . .
H5 H 0.1082 0.1992 0.1020 0.070 Uiso 1 1 calc R U . . .
C25 C 0.0388(6) 0.2684(7) 0.3332(9) 0.095(5) Uani 1 1 d . . . . .
H25 H 0.0324 0.3161 0.3024 0.114 Uiso 1 1 calc R U . . .
C9 C 0.0608(5) 0.1159(8) -0.0260(8) 0.090(4) Uani 1 1 d . . . . .
H9A H 0.0391 0.0920 -0.0764 0.136 Uiso 1 1 calc R U . . .
H9B H 0.0917 0.1390 -0.0472 0.136 Uiso 1 1 calc R U . . .
H9C H 0.0409 0.1562 0.0005 0.136 Uiso 1 1 calc R U . . .
C24 C 0.0694(6) 0.2669(7) 0.4146(9) 0.096(5) Uani 1 1 d . . . . .
H24 H 0.0826 0.3147 0.4389 0.115 Uiso 1 1 calc R U . . .
O8 O 0.1366(3) 0.3155(5) 0.5929(6) 0.082(3) Uani 1 1 d D . . . .
O9 O 0.1899(4) 0.3546(5) 0.4968(6) 0.084(3) Uani 1 1 d . . . . .
O10 O 0.0697(6) 0.4535(9) 0.4870(12) 0.078(3) Uani 0.493(7) 1 d D U P B 1
C17 C 0.1612(6) 0.3685(6) 0.5576(10) 0.073(4) Uani 1 1 d D . . . .
C18 C 0.0165(7) 0.4890(16) 0.4611(17) 0.096(5) Uani 0.493(7) 1 d D U P B 1
H18A H -0.0042 0.4522 0.4209 0.115 Uiso 0.493(7) 1 calc R U P B 1
H18B H 0.0211 0.5366 0.4261 0.115 Uiso 0.493(7) 1 calc R U P B 1
O1W O 0.0000 0.0449(12) 0.7500 0.215(10) Uani 1 2 d S T P . .
H1WA H -0.0243 0.0418 0.8020 0.322 Uiso 0.5 1 d R U P . .
H1WB H 0.0144 0.0903 0.7529 0.322 Uiso 0.5 1 d R U P . .
O2W O 0.0964(11) 0.2660(16) 0.8126(11) 0.212(13) Uani 0.5 1 d D U P . .
H2WA H 0.0948 0.2768 0.8685 0.317 Uiso 0.5 1 d R U P . .
H2WB H 0.0704 0.2877 0.7801 0.317 Uiso 0.5 1 d R U P . .
H11 H 0.236(3) 0.190(4) 0.636(5) 0.007(19) Uiso 1 1 d . . . . .
O10A O 0.1048(7) 0.4645(8) 0.4380(10) 0.075(3) Uani 0.507(7) 1 d D U P B 2
C18A C 0.0878(12) 0.5050(15) 0.3549(13) 0.111(8) Uani 0.507(7) 1 d D U P B 2
H18C H 0.0688 0.4690 0.3125 0.166 Uiso 0.507(7) 1 calc R U P B 2
H18D H 0.1182 0.5252 0.3294 0.166 Uiso 0.507(7) 1 calc R U P B 2
H18E H 0.0649 0.5480 0.3669 0.166 Uiso 0.507(7) 1 calc R U P B 2
C11A C 0.1863(8) 0.4851(9) 0.6585(11) 0.054(3) Uani 0.507(7) 1 d G U P B 2
H11B H 0.2032 0.4513 0.7024 0.064 Uiso 0.507(7) 1 calc R U P B 2
C12A C 0.1578(7) 0.4543(6) 0.5801(12) 0.058(3) Uani 0.507(7) 1 d DG U P B 2
C13A C 0.1324(6) 0.5049(8) 0.5146(9) 0.066(3) Uani 0.507(7) 1 d DG U P B 2
C14A C 0.1356(6) 0.5863(8) 0.5274(9) 0.064(3) Uani 0.507(7) 1 d G U P B 2
H14A H 0.1186 0.6202 0.4835 0.076 Uiso 0.507(7) 1 calc R U P B 2
C15A C 0.1640(6) 0.6172(6) 0.6058(10) 0.059(3) Uani 0.507(7) 1 d G U P B 2
H15A H 0.1661 0.6716 0.6144 0.070 Uiso 0.507(7) 1 calc R U P B 2
C10A C 0.1894(7) 0.5666(10) 0.6713(10) 0.052(3) Uani 0.507(7) 1 d DG U P B 2
N1A N 0.2405(6) -0.0441(5) 0.5384(9) 0.047(3) Uani 0.480(9) 1 d DG U P A 2
C23A C 0.2872(5) -0.0821(7) 0.5731(9) 0.051(3) Uani 0.480(9) 1 d G U P A 2
H23A H 0.3138 -0.0540 0.6081 0.061 Uiso 0.480(9) 1 calc R U P A 2
C22A C 0.2940(5) -0.1620(7) 0.5557(10) 0.052(3) Uani 0.480(9) 1 d G U P A 2
H22A H 0.3252 -0.1874 0.5790 0.063 Uiso 0.480(9) 1 calc R U P A 2
C21A C 0.2542(6) -0.2040(6) 0.5035(10) 0.050(3) Uani 0.480(9) 1 d G U P A 2
C20A C 0.2075(5) -0.1660(8) 0.4687(10) 0.048(3) Uani 0.480(9) 1 d G U P A 2
H20A H 0.1809 -0.1941 0.4337 0.057 Uiso 0.480(9) 1 calc R U P A 2
C19A C 0.2007(5) -0.0861(8) 0.4861(10) 0.045(3) Uani 0.480(9) 1 d G U P A 2
H19A H 0.1694 -0.0607 0.4629 0.054 Uiso 0.480(9) 1 calc R U P A 2

loop_
_atom_site_aniso_label
_atom_site_aniso_U_11
_atom_site_aniso_U_22
_atom_site_aniso_U_33
_atom_site_aniso_U_23
_atom_site_aniso_U_13
_atom_site_aniso_U_12
Cu1 0.0937(11) 0.0229(6) 0.0323(7) -0.0021(5) -0.0251(7) 0.0065(6)
Cu2 0.0710(13) 0.0235(9) 0.0315(10) 0.0016(7) -0.0184(8) -0.0014(8)
Cu3 0.0770(11) 0.0373(8) 0.0669(10) 0.0116(7) -0.0376(8) -0.0032(7)
O11 0.056(5) 0.027(3) 0.028(4) 0.005(3) -0.019(3) -0.002(3)
O2 0.091(6) 0.030(4) 0.034(4) 0.009(3) -0.029(4) -0.017(4)
O1 0.101(6) 0.026(4) 0.037(4) 0.000(3) -0.031(4) 0.001(4)
O6 0.120(7) 0.031(4) 0.043(5) 0.000(3) -0.042(4) -0.008(4)
O7 0.123(7) 0.027(4) 0.034(4) 0.002(3) -0.028(4) -0.006(4)
O5 0.097(6) 0.069(5) 0.035(4) -0.011(4) -0.036(4) 0.005(4)
O4 0.088(6) 0.042(4) 0.059(6) -0.021(4) -0.015(5) 0.018(4)
O3 0.291(17) 0.085(8) 0.121(10) -0.056(7) 0.078(10) -0.088(9)
N1 0.062(5) 0.039(4) 0.039(4) -0.006(4) -0.007(4) 0.008(4)
C23 0.060(5) 0.041(4) 0.043(5) -0.006(4) -0.012(4) 0.010(4)
C22 0.061(5) 0.039(4) 0.041(5) -0.006(4) -0.007(4) 0.007(4)
C21 0.064(5) 0.042(4) 0.047(5) -0.007(4) -0.007(4) 0.006(4)
C20 0.065(5) 0.040(4) 0.043(5) -0.002(4) -0.006(4) 0.003(4)
C19 0.064(5) 0.042(4) 0.040(5) -0.003(4) -0.005(4) 0.004(4)
N2 0.066(6) 0.034(5) 0.053(6) 0.001(4) -0.026(5) 0.006(4)
C6 0.064(8) 0.058(7) 0.026(6) -0.002(5) -0.016(5) -0.016(6)
C26 0.068(8) 0.044(6) 0.043(7) 0.003(5) -0.023(5) 0.004(6)
C3 0.063(7) 0.041(6) 0.033(6) -0.009(5) -0.015(5) -0.004(5)
C1 0.083(8) 0.029(5) 0.027(6) -0.003(4) -0.011(5) 0.002(5)
C16 0.070(8) 0.033(6) 0.037(6) -0.006(5) -0.015(5) 0.004(5)
C10 0.060(5) 0.042(4) 0.051(5) -0.003(4) -0.006(4) 0.002(4)
C11 0.061(5) 0.043(4) 0.053(5) -0.003(4) -0.009(4) 0.002(4)
C12 0.066(5) 0.048(4) 0.057(5) -0.006(4) -0.011(4) 0.004(4)
C13 0.070(4) 0.056(4) 0.066(4) -0.009(4) -0.013(4) 0.005(4)
C14 0.068(5) 0.053(5) 0.062(5) -0.006(4) -0.012(4) 0.007(4)
C15 0.064(5) 0.051(5) 0.058(5) -0.006(4) -0.006(4) 0.003(4)
C7 0.045(7) 0.032(5) 0.032(6) -0.002(4) -0.005(5) 0.002(5)
C2 0.068(8) 0.040(6) 0.031(6) -0.004(5) 0.000(5) 0.005(5)
C8 0.098(11) 0.043(7) 0.049(8) -0.005(6) -0.010(7) -0.017(7)
C28 0.069(8) 0.055(7) 0.042(7) 0.001(6) -0.013(6) 0.002(6)
C4 0.055(7) 0.064(7) 0.027(6) -0.007(5) -0.008(5) -0.004(6)
C27 0.077(8) 0.031(5) 0.043(6) 0.003(5) -0.013(6) 0.003(5)
C5 0.087(9) 0.036(6) 0.046(7) 0.005(5) -0.020(6) 0.005(6)
C25 0.139(13) 0.041(7) 0.083(10) 0.012(6) -0.072(9) -0.008(7)
C9 0.100(11) 0.112(11) 0.047(8) 0.004(7) -0.043(7) 0.018(8)
C24 0.128(12) 0.040(7) 0.097(11) 0.000(7) -0.082(9) -0.008(7)
O8 0.078(6) 0.043(5) 0.112(8) -0.012(5) -0.043(5) 0.007(4)
O9 0.118(8) 0.057(5) 0.069(6) -0.012(5) -0.015(6) 0.015(5)
O10 0.078(5) 0.067(5) 0.081(5) -0.013(5) -0.021(5) 0.009(5)
C17 0.095(11) 0.034(7) 0.075(10) -0.020(7) -0.056(8) 0.008(7)
C18 0.091(8) 0.087(8) 0.100(8) -0.008(7) -0.022(7) 0.006(7)
O1W 0.20(2) 0.156(18) 0.28(3) 0.000 0.02(2) 0.000
O2W 0.24(2) 0.170(18) 0.21(2) -0.007(16) -0.049(16) -0.037(16)
O10A 0.084(5) 0.064(5) 0.070(5) -0.010(5) -0.023(5) 0.004(5)
C18A 0.126(14) 0.104(13) 0.092(12) 0.003(10) -0.033(11) -0.004(11)
C11A 0.061(5) 0.043(4) 0.053(5) -0.003(4) -0.009(4) 0.002(4)
C12A 0.065(5) 0.048(4) 0.057(5) -0.007(4) -0.011(4) 0.004(4)
C13A 0.072(4) 0.057(4) 0.064(4) -0.007(4) -0.013(4) 0.005(4)
C14A 0.069(5) 0.056(5) 0.061(5) -0.005(4) -0.012(4) 0.004(4)
C15A 0.065(5) 0.051(5) 0.056(5) -0.004(4) -0.011(4) 0.002(4)
C10A 0.060(5) 0.041(4) 0.050(5) -0.003(4) -0.008(4) 0.002(4)
N1A 0.062(5) 0.038(4) 0.038(4) -0.004(4) -0.008(4) 0.007(4)
C23A 0.062(5) 0.042(4) 0.044(5) -0.007(4) -0.010(4) 0.009(4)
C22A 0.061(5) 0.042(4) 0.049(5) -0.009(4) -0.010(4) 0.008(4)
C21A 0.061(5) 0.040(4) 0.046(5) -0.007(4) -0.006(4) 0.005(4)
C20A 0.061(5) 0.041(4) 0.039(5) -0.004(4) 0.000(4) 0.004(4)
C19A 0.060(5) 0.039(4) 0.034(5) -0.002(4) 0.000(4) 0.003(4)

loop_
_atom_type_symbol
_atom_type_description
_atom_type_scat_dispersion_real
_atom_type_scat_dispersion_imag
_atom_type_scat_source
C C 0.0030 0.0020 'International Tables Vol C Tables 4.2.6.8 and 6.1.1.4'
H H 0.0000 0.0000 'International Tables Vol C Tables 4.2.6.8 and 6.1.1.4'
Cu Cu 0.3200 1.2650 'International Tables Vol C Tables 4.2.6.8 and 6.1.1.4'
N N 0.0060 0.0030 'International Tables Vol C Tables 4.2.6.8 and 6.1.1.4'
O O 0.0110 0.0060 'International Tables Vol C Tables 4.2.6.8 and 6.1.1.4'

loop_
_geom_angle_atom_site_label_1
_geom_angle_atom_site_label_2
_geom_angle_atom_site_label_3
_geom_angle
_geom_angle_site_symmetry_1
_geom_angle_site_symmetry_3
O6 Cu1 O1 172.8(3) 4_546 .
O6 Cu1 O11 94.3(3) 4_546 .
O1 Cu1 O11 92.8(3) . .
O6 Cu1 N1A 87.1(4) 4_546 .
O1 Cu1 N1A 85.9(4) . .
O11 Cu1 N1A 178.3(5) . .
O6 Cu1 N1 85.6(4) 4_546 .
O1 Cu1 N1 87.7(4) . .
O11 Cu1 N1 170.2(4) . .
O6 Cu1 O4 102.5(3) 4_546 6_556
O1 Cu1 O4 81.4(3) . 6_556
O11 Cu1 O4 70.7(2) . 6_556
N1A Cu1 O4 108.0(4) . 6_556
N1 Cu1 O4 99.8(4) . 6_556
O6 Cu1 O9 95.9(3) 4_546 7_556
O1 Cu1 O9 84.1(3) . 7_556
O11 Cu1 O9 76.2(3) . 7_556
N1A Cu1 O9 104.7(4) . 7_556
N1 Cu1 O9 113.6(4) . 7_556
O4 Cu1 O9 143.0(2) 6_556 7_556
O6 Cu1 Cu3 109.8(2) 4_546 .
O1 Cu1 Cu3 77.1(2) . .
O11 Cu1 Cu3 35.77(19) . .
N1A Cu1 Cu3 142.7(4) . .
N1 Cu1 Cu3 135.5(4) . .
O4 Cu1 Cu3 37.20(15) 6_556 .
O9 Cu1 Cu3 106.22(19) 7_556 .
O6 Cu1 Cu2 110.6(2) 4_546 .
O1 Cu1 Cu2 74.60(18) . .
O11 Cu1 Cu2 34.94(19) . .
N1A Cu1 Cu2 145.2(4) . .
N1 Cu1 Cu2 153.1(4) . .
O4 Cu1 Cu2 97.41(16) 6_556 .
O9 Cu1 Cu2 45.74(18) 7_556 .
Cu3 Cu1 Cu2 60.48(3) . .
O6 Cu1 H11 72.3(18) 4_546 .
O1 Cu1 H11 114.6(18) . .
O11 Cu1 H11 22.6(17) . .
N1A Cu1 H11 158.9(19) . .
N1 Cu1 H11 157.5(18) . .
O4 Cu1 H11 81.3(17) 6_556 .
O9 Cu1 H11 74.1(17) 7_556 .
Cu3 Cu1 H11 53.2(17) . .
Cu2 Cu1 H11 46.2(17) . .
O11 Cu2 O11 180.0 . 7_556
O11 Cu2 O2 91.4(3) . .
O11 Cu2 O2 88.6(3) 7_556 .
O11 Cu2 O2 88.6(3) . 7_556
O11 Cu2 O2 91.4(3) 7_556 7_556
O2 Cu2 O2 180.0 . 7_556
O11 Cu2 O9 84.8(3) . 7_556
O11 Cu2 O9 95.2(3) 7_556 7_556
O2 Cu2 O9 92.4(3) . 7_556
O2 Cu2 O9 87.6(3) 7_556 7_556
O11 Cu2 O9 95.2(3) . .
O11 Cu2 O9 84.8(3) 7_556 .
O2 Cu2 O9 87.6(3) . .
O2 Cu2 O9 92.4(3) 7_556 .
O9 Cu2 O9 180.0 7_556 .
O11 Cu2 Cu1 35.52(18) . .
O11 Cu2 Cu1 144.48(18) 7_556 .
O2 Cu2 Cu1 76.40(17) . .
O2 Cu2 Cu1 103.60(17) 7_556 .
O9 Cu2 Cu1 54.3(2) 7_556 .
O9 Cu2 Cu1 125.7(2) . .
O11 Cu2 Cu1 144.48(18) . 7_556
O11 Cu2 Cu1 35.52(18) 7_556 7_556
O2 Cu2 Cu1 103.60(17) . 7_556
O2 Cu2 Cu1 76.40(17) 7_556 7_556
O9 Cu2 Cu1 125.7(2) 7_556 7_556
O9 Cu2 Cu1 54.3(2) . 7_556
Cu1 Cu2 Cu1 180.0 . 7_556
O11 Cu2 Cu3 34.50(19) . .
O11 Cu2 Cu3 145.50(19) 7_556 .
O2 Cu2 Cu3 72.4(2) . .
O2 Cu2 Cu3 107.6(2) 7_556 .
O9 Cu2 Cu3 113.6(2) 7_556 .
O9 Cu2 Cu3 66.4(2) . .
Cu1 Cu2 Cu3 59.29(3) . .
Cu1 Cu2 Cu3 120.71(3) 7_556 .
O11 Cu2 Cu3 145.50(19) . 7_556
O11 Cu2 Cu3 34.50(19) 7_556 7_556
O2 Cu2 Cu3 107.6(2) . 7_556
O2 Cu2 Cu3 72.4(2) 7_556 7_556
O9 Cu2 Cu3 66.4(2) 7_556 7_556
O9 Cu2 Cu3 113.6(2) . 7_556
Cu1 Cu2 Cu3 120.71(3) . 7_556
Cu1 Cu2 Cu3 59.29(3) 7_556 7_556
Cu3 Cu2 Cu3 180.00(2) . 7_556
O11 Cu2 H11 21.5(17) . .
O11 Cu2 H11 158.5(17) 7_556 .
O2 Cu2 H11 112.3(17) . .
O2 Cu2 H11 67.7(17) 7_556 .
O9 Cu2 H11 79.3(16) 7_556 .
O9 Cu2 H11 100.7(16) . .
Cu1 Cu2 H11 44.7(16) . .
Cu1 Cu2 H11 135.3(16) 7_556 .
Cu3 Cu2 H11 52.3(17) . .
Cu3 Cu2 H11 127.7(17) 7_556 .
O4 Cu3 O8 158.6(4) 6_556 .
O4 Cu3 O11 86.2(3) 6_556 .
O8 Cu3 O11 99.6(3) . .
O4 Cu3 N2 93.3(3) 6_556 .
O8 Cu3 N2 96.7(3) . .
O11 Cu3 N2 135.4(3) . .
O4 Cu3 Cu1 52.8(3) 6_556 .
O8 Cu3 Cu1 135.9(3) . .
O11 Cu3 Cu1 36.31(17) . .
N2 Cu3 Cu1 115.5(2) . .
O4 Cu3 Cu2 112.6(3) 6_556 .
O8 Cu3 Cu2 81.7(3) . .
O11 Cu3 Cu2 34.46(17) . .
N2 Cu3 Cu2 109.4(3) . .
Cu1 Cu3 Cu2 60.23(4) . .
Cu2 O11 Cu3 111.0(3) . .
Cu2 O11 Cu1 109.5(3) . .
Cu3 O11 Cu1 107.9(3) . .
Cu2 O11 H11 104(4) . .
Cu3 O11 H11 126(4) . .
Cu1 O11 H11 97(4) . .
C7 O2 Cu2 128.9(6) . .
C7 O1 Cu1 132.6(6) . .
C16 O6 Cu1 131.9(6) . 4_556
C4 O5 C9 117.9(9) . .
C8 O4 Cu3 122.1(8) . 6
C8 O4 Cu1 123.9(8) . 6
Cu3 O4 Cu1 90.0(3) 6 6
C23 N1 C19 120.0 . .
C23 N1 Cu1 122.6(7) . .
C19 N1 Cu1 117.2(7) . .
C22 C23 N1 120.0 . .
C22 C23 H23 120.0 . .
N1 C23 H23 120.0 . .
C21 C22 C23 120.0 . .
C21 C22 H22 120.0 . .
C23 C22 H22 120.0 . .
C22 C21 C20 120.0 . .
C22 C21 C21 119.4(16) . 7_546
C20 C21 C21 116.6(16) . 7_546
C19 C20 C21 120.0 . .
C19 C20 H20 120.0 . .
C21 C20 H20 120.0 . .
C20 C19 N1 120.0 . .
C20 C19 H19 120.0 . .
N1 C19 H19 120.0 . .
C24 N2 C28 116.0(9) . .
C24 N2 Cu3 120.9(7) . .
C28 N2 Cu3 122.1(7) . .
C5 C6 C1 121.4(9) . .
C5 C6 H6 119.3 . .
C1 C6 H6 119.3 . .
C27 C26 C25 115.3(9) . .
C27 C26 C26 123.5(6) . 2
C25 C26 C26 121.1(6) . 2
C4 C3 C2 118.2(9) . .
C4 C3 C8 121.9(9) . .
C2 C3 C8 119.4(9) . .
C2 C1 C6 117.8(9) . .
C2 C1 C7 121.0(9) . .
C6 C1 C7 121.2(8) . .
O7 C16 O6 124.5(8) . .
O7 C16 C10A 118.9(11) . .
O6 C16 C10A 116.5(10) . .
O7 C16 C10 122.1(11) . .
O6 C16 C10 113.3(10) . .
C11 C10 C15 120.0 . .
C11 C10 C16 119.2(12) . .
C15 C10 C16 120.8(12) . .
C10 C11 C12 120.0 . .
C10 C11 H11A 120.0 . .
C12 C11 H11A 120.0 . .
C11 C12 C13 120.0 . .
C11 C12 C17 118.7(12) . .
C13 C12 C17 120.6(12) . .
C14 C13 C12 120.0 . .
C14 C13 O10 122.4(12) . .
C12 C13 O10 117.6(12) . .
C15 C14 C13 120.0 . .
C15 C14 H14 120.0 . .
C13 C14 H14 120.0 . .
C14 C15 C10 120.0 . .
C14 C15 H15 120.0 . .
C10 C15 H15 120.0 . .
O1 C7 O2 126.5(9) . .
O1 C7 C1 116.5(8) . .
O2 C7 C1 116.9(8) . .
C1 C2 C3 122.3(9) . .
C1 C2 H2 118.9 . .
C3 C2 H2 118.9 . .
O4 C8 O3 119.7(12) . .
O4 C8 C3 121.9(12) . .
O3 C8 C3 118.1(12) . .
N2 C28 C27 123.5(10) . .
N2 C28 H28 118.2 . .
C27 C28 H28 118.2 . .
O5 C4 C5 125.2(9) . .
O5 C4 C3 114.2(9) . .
C5 C4 C3 120.6(9) . .
C28 C27 C26 121.0(10) . .
C28 C27 H27 119.5 . .
C26 C27 H27 119.5 . .
C4 C5 C6 119.6(9) . .
C4 C5 H5 120.2 . .
C6 C5 H5 120.2 . .
C24 C25 C26 120.1(11) . .
C24 C25 H25 120.0 . .
C26 C25 H25 120.0 . .
O5 C9 H9A 109.5 . .
O5 C9 H9B 109.5 . .
H9A C9 H9B 109.5 . .
O5 C9 H9C 109.5 . .
H9A C9 H9C 109.5 . .
H9B C9 H9C 109.5 . .
N2 C24 C25 124.1(11) . .
N2 C24 H24 118.0 . .
C25 C24 H24 118.0 . .
C17 O8 Cu3 127.2(9) . .
C17 O9 Cu2 124.5(8) . .
C17 O9 Cu1 134.6(8) . 7_556
Cu2 O9 Cu1 79.9(3) . 7_556
C13 O10 C18 118.9(14) . .
O8 C17 O9 122.3(10) . .
O8 C17 C12A 124.3(16) . .
O9 C17 C12A 113.4(15) . .
O8 C17 C12 112.6(15) . .
O9 C17 C12 125.1(15) . .
O10 C18 C18 117(2) . 5_566
O10 C18 H18A 107.9 . .
C18 C18 H18A 107.9 5_566 .
O10 C18 H18B 107.9 . .
C18 C18 H18B 107.9 5_566 .
H18A C18 H18B 107.2 . .
H1WA O1W H1WB 107.3 . .
H2WA O2W H2WB 109.5 . .
C18A O10A C13A 121.3(14) . .
O10A C18A H18C 109.5 . .
O10A C18A H18D 109.5 . .
H18C C18A H18D 109.5 . .
O10A C18A H18E 109.5 . .
H18C C18A H18E 109.5 . .
H18D C18A H18E 109.5 . .
C12A C11A C10A 120.0 . .
C12A C11A H11B 120.0 . .
C10A C11A H11B 120.0 . .
C13A C12A C11A 120.0 . .
C13A C12A C17 118.5(12) . .
C11A C12A C17 120.7(12) . .
C14A C13A C12A 120.0 . .
C14A C13A O10A 126.5(11) . .
C12A C13A O10A 113.5(11) . .
C13A C14A C15A 120.0 . .
C13A C14A H14A 120.0 . .
C15A C14A H14A 120.0 . .
C10A C15A C14A 120.0 . .
C10A C15A H15A 120.0 . .
C14A C15A H15A 120.0 . .
C15A C10A C11A 120.0 . .
C15A C10A C16 118.1(12) . .
C11A C10A C16 121.9(12) . .
C23A N1A C19A 120.0 . .
C23A N1A Cu1 121.2(8) . .
C19A N1A Cu1 118.8(8) . .
C22A C23A N1A 120.0 . .
C22A C23A H23A 120.0 . .
N1A C23A H23A 120.0 . .
C23A C22A C21A 120.0 . .
C23A C22A H22A 120.0 . .
C21A C22A H22A 120.0 . .
C22A C21A C20A 120.0 . .
C22A C21A C21A 128.6(18) . 7_546
C20A C21A C21A 109.3(18) . 7_546
C21A C20A C19A 120.0 . .
C21A C20A H20A 120.0 . .
C19A C20A H20A 120.0 . .
C20A C19A N1A 120.0 . .
C20A C19A H19A 120.0 . .
N1A C19A H19A 120.0 . .

loop_
_geom_bond_atom_site_label_1
_geom_bond_atom_site_label_2
_geom_bond_distance
_geom_bond_site_symmetry_2
Cu1 O6 1.921(6) 4_546
Cu1 O1 1.957(6) .
Cu1 O11 1.976(6) .
Cu1 N1A 2.033(9) .
Cu1 N1 2.072(9) .
Cu1 O4 2.529(9) 6_556
Cu1 O9 2.644(10) 7_556
Cu1 Cu3 3.1748(19) .
Cu1 Cu2 3.2054(12) .
Cu1 H11 2.26(7) .
Cu2 O11 1.948(6) .
Cu2 O11 1.948(6) 7_556
Cu2 O2 1.973(6) .
Cu2 O2 1.973(6) 7_556
Cu2 O9 2.332(9) 7_556
Cu2 O9 2.332(9) .
Cu2 Cu1 3.2054(12) 7_556
Cu2 Cu3 3.2135(17) .
Cu2 Cu3 3.2136(17) 7_556
Cu2 H11 2.32(7) .
Cu3 O4 1.920(7) 6_556
Cu3 O8 1.948(8) .
Cu3 O11 1.950(7) .
Cu3 N2 2.004(8) .
O11 H11 0.87(7) .
O2 C7 1.255(10) .
O1 C7 1.243(10) .
O6 C16 1.288(11) .
O6 Cu1 1.921(6) 4_556
O7 C16 1.237(10) .
O5 C4 1.368(11) .
O5 C9 1.414(12) .
O4 C8 1.177(13) .
O4 Cu3 1.920(7) 6
O4 Cu1 2.529(9) 6
O3 C8 1.259(14) .
N1 C23 1.3900 .
N1 C19 1.3900 .
C23 C22 1.3900 .
C23 H23 0.9300 .
C22 C21 1.3900 .
C22 H22 0.9300 .
C21 C20 1.3900 .
C21 C21 1.541(19) 7_546
C20 C19 1.3900 .
C20 H20 0.9300 .
C19 H19 0.9300 .
N2 C24 1.323(13) .
N2 C28 1.331(12) .
C6 C5 1.379(13) .
C6 C1 1.385(12) .
C6 H6 0.9300 .
C26 C27 1.366(13) .
C26 C25 1.399(14) .
C26 C26 1.493(18) 2
C3 C4 1.388(13) .
C3 C2 1.391(12) .
C3 C8 1.505(14) .
C1 C2 1.373(12) .
C1 C7 1.492(12) .
C16 C10A 1.447(11) .
C16 C10 1.494(12) .
C10 C11 1.3900 .
C10 C15 1.3900 .
C11 C12 1.3900 .
C11 H11A 0.9300 .
C12 C13 1.3900 .
C12 C17 1.510(13) .
C13 C14 1.3900 .
C13 O10 1.419(13) .
C14 C15 1.3900 .
C14 H14 0.9300 .
C15 H15 0.9300 .
C2 H2 0.9300 .
C28 C27 1.357(13) .
C28 H28 0.9300 .
C4 C5 1.376(13) .
C27 H27 0.9300 .
C5 H5 0.9300 .
C25 C24 1.350(15) .
C25 H25 0.9300 .
C9 H9A 0.9600 .
C9 H9B 0.9600 .
C9 H9C 0.9600 .
C24 H24 0.9300 .
O8 C17 1.240(16) .
O9 C17 1.244(16) .
O9 Cu1 2.644(10) 7_556
O10 C18 1.485(16) .
C17 C12A 1.493(13) .
C18 C18 1.54(5) 5_566
C18 H18A 0.9700 .
C18 H18B 0.9700 .
O1W H1WA 1.0421 .
O1W H1WB 0.8500 .
O2W H2WA 0.8501 .
O2W H2WB 0.8501 .
O10A C18A 1.425(16) .
O10A C13A 1.431(13) .
C18A H18C 0.9600 .
C18A H18D 0.9600 .
C18A H18E 0.9600 .
C11A C12A 1.3900 .
C11A C10A 1.3900 .
C11A H11B 0.9300 .
C12A C13A 1.3900 .
C13A C14A 1.3900 .
C14A C15A 1.3900 .
C14A H14A 0.9300 .
C15A C10A 1.3900 .
C15A H15A 0.9300 .
N1A C23A 1.3900 .
N1A C19A 1.3900 .
C23A C22A 1.3900 .
C23A H23A 0.9300 .
C22A C21A 1.3900 .
C22A H22A 0.9300 .
C21A C20A 1.3900 .
C21A C21A 1.572(19) 7_546
C20A C19A 1.3900 .
C20A H20A 0.9300 .
C19A H19A 0.9300 .

loop_
_geom_torsion_atom_site_label_1
_geom_torsion_atom_site_label_2
_geom_torsion_atom_site_label_3
_geom_torsion_atom_site_label_4
_geom_torsion
_geom_torsion_site_symmetry_1
_geom_torsion_site_symmetry_4
C19 N1 C23 C22 0.0 . .
Cu1 N1 C23 C22 -174.6(10) . .
N1 C23 C22 C21 0.0 . .
C23 C22 C21 C20 0.0 . .
C23 C22 C21 C21 157(2) . 7_546
C22 C21 C20 C19 0.0 . .
C21 C21 C20 C19 -157(2) 7_546 .
C21 C20 C19 N1 0.0 . .
C23 N1 C19 C20 0.0 . .
Cu1 N1 C19 C20 174.9(9) . .
C5 C6 C1 C2 5.2(17) . .
C5 C6 C1 C7 -177.2(10) . .
Cu1 O6 C16 O7 13.5(18) 4_556 .
Cu1 O6 C16 C10A -171.6(11) 4_556 .
Cu1 O6 C16 C10 -161.0(10) 4_556 .
O7 C16 C10 C11 147.9(10) . .
O6 C16 C10 C11 -37.5(15) . .
O7 C16 C10 C15 -34(2) . .
O6 C16 C10 C15 140.5(12) . .
C15 C10 C11 C12 0.0 . .
C16 C10 C11 C12 178.0(16) . .
C10 C11 C12 C13 0.0 . .
C10 C11 C12 C17 170.8(16) . .
C11 C12 C13 C14 0.0 . .
C17 C12 C13 C14 -170.6(17) . .
C11 C12 C13 O10 178.4(17) . .
C17 C12 C13 O10 8(2) . .
C12 C13 C14 C15 0.0 . .
O10 C13 C14 C15 -178.4(17) . .
C13 C14 C15 C10 0.0 . .
C11 C10 C15 C14 0.0 . .
C16 C10 C15 C14 -177.9(17) . .
Cu1 O1 C7 O2 4.0(16) . .
Cu1 O1 C7 C1 -175.9(7) . .
Cu2 O2 C7 O1 7.4(15) . .
Cu2 O2 C7 C1 -172.7(7) . .
C2 C1 C7 O1 -6.5(15) . .
C6 C1 C7 O1 176.0(10) . .
C2 C1 C7 O2 173.6(9) . .
C6 C1 C7 O2 -3.8(15) . .
C6 C1 C2 C3 -2.8(16) . .
C7 C1 C2 C3 179.6(10) . .
C4 C3 C2 C1 -0.2(16) . .
C8 C3 C2 C1 171.5(11) . .
Cu3 O4 C8 O3 -6.7(18) 6 .
Cu1 O4 C8 O3 -121.6(13) 6 .
Cu3 O4 C8 C3 166.3(7) 6 .
Cu1 O4 C8 C3 51.4(14) 6 .
C4 C3 C8 O4 54.4(17) . .
C2 C3 C8 O4 -117.0(13) . .
C4 C3 C8 O3 -132.5(14) . .
C2 C3 C8 O3 56.0(17) . .
C24 N2 C28 C27 0.0(18) . .
Cu3 N2 C28 C27 -168.3(9) . .
C9 O5 C4 C5 3.2(17) . .
C9 O5 C4 C3 -179.0(10) . .
C2 C3 C4 O5 -177.0(9) . .
C8 C3 C4 O5 11.5(16) . .
C2 C3 C4 C5 1.0(16) . .
C8 C3 C4 C5 -170.5(11) . .
N2 C28 C27 C26 -0.2(18) . .
C25 C26 C27 C28 1.1(18) . .
C26 C26 C27 C28 178.3(13) 2 .
O5 C4 C5 C6 179.1(10) . .
C3 C4 C5 C6 1.3(17) . .
C1 C6 C5 C4 -4.5(17) . .
C27 C26 C25 C24 -2(2) . .
C26 C26 C25 C24 -179.2(15) 2 .
C28 N2 C24 C25 -1(2) . .
Cu3 N2 C24 C25 167.6(13) . .
C26 C25 C24 N2 2(3) . .
C14 C13 O10 C18 -17(3) . .
C12 C13 O10 C18 164.3(18) . .
Cu3 O8 C17 O9 3.0(17) . .
Cu3 O8 C17 C12A -179.7(9) . .
Cu3 O8 C17 C12 179.5(8) . .
Cu2 O9 C17 O8 -44.4(16) . .
Cu1 O9 C17 O8 -156.7(8) 7_556 .
Cu2 O9 C17 C12A 138.0(9) . .
Cu1 O9 C17 C12A 25.8(17) 7_556 .
Cu2 O9 C17 C12 139.5(11) . .
Cu1 O9 C17 C12 27.3(19) 7_556 .
C11 C12 C17 O8 103.3(12) . .
C13 C12 C17 O8 -86.0(15) . .
C11 C12 C17 O9 -80.3(16) . .
C13 C12 C17 O9 90.4(18) . .
C13 O10 C18 C18 -52(4) . 5_566
C10A C11A C12A C13A 0.0 . .
C10A C11A C12A C17 169.9(17) . .
O8 C17 C12A C13A -110.4(15) . .
O9 C17 C12A C13A 67.1(17) . .
O8 C17 C12A C11A 79.5(16) . .
O9 C17 C12A C11A -103.0(13) . .
C11A C12A C13A C14A 0.0 . .
C17 C12A C13A C14A -170.1(17) . .
C11A C12A C13A O10A 180.0(15) . .
C17 C12A C13A O10A 9.9(19) . .
C18A O10A C13A C14A 16(3) . .
C18A O10A C13A C12A -164(2) . .
C12A C13A C14A C15A 0.0 . .
O10A C13A C14A C15A 180.0(17) . .
C13A C14A C15A C10A 0.0 . .
C14A C15A C10A C11A 0.0 . .
C14A C15A C10A C16 177.4(16) . .
C12A C11A C10A C15A 0.0 . .
C12A C11A C10A C16 -177.3(17) . .
O7 C16 C10A C15A -14.7(19) . .
O6 C16 C10A C15A 170.1(11) . .
O7 C16 C10A C11A 162.6(10) . .
O6 C16 C10A C11A -12.6(16) . .
C19A N1A C23A C22A 0.0 . .
Cu1 N1A C23A C22A 179.5(10) . .
N1A C23A C22A C21A 0.0 . .
C23A C22A C21A C20A 0.0 . .
C23A C22A C21A C21A -162(2) . 7_546
C22A C21A C20A C19A 0.0 . .
C21A C21A C20A C19A 165(2) 7_546 .
C21A C20A C19A N1A 0.0 . .
C23A N1A C19A C20A 0.0 . .
Cu1 N1A C19A C20A -179.5(9) . .
